data_7152582
loop_
_publ_author_name
'Gluyas, Josef B. G.'
'Burschka, Christian'
'D\"orrich, Steffen'
'Vallet, Judith'
'Gronemeyer, Hinrich'
'Tacke, Reinhold'

_publ_section_title
;
 Disila-analogues of the synthetic retinoids EC23 and TTNN: synthesis,
 structure and biological evaluation.
;
_journal_issue 34
_journal_name_full 'Organic &amp; biomolecular chemistry'
_journal_page_first 6914
_journal_page_last 6929
_journal_paper_doi 10.1039/c2ob25989c
_journal_volume 10
_journal_year 2012
_chemical_formula_moiety 'C20 H22 O3 Si2'
_chemical_formula_sum 'C20 H22 O3 Si2'
_chemical_formula_weight 366.56
_chemical_name_systematic
;
?
;
_space_group_IT_number 5
_symmetry_cell_setting monoclinic
_symmetry_space_group_name_Hall 'C 2y'
_symmetry_space_group_name_H-M 'C 1 2 1'
_atom_sites_solution_hydrogens geom
_atom_sites_solution_primary direct
_atom_sites_solution_secondary difmap
_audit_creation_method SHELXL-97
_cell_angle_alpha 90.00
_cell_angle_beta 95.534(4)
_cell_angle_gamma 90.00
_cell_formula_units_Z 12
_cell_length_a 60.024(5)
_cell_length_b 11.4478(8)
_cell_length_c 8.7407(6)
_cell_measurement_reflns_used 9546
_cell_measurement_temperature 100(2)
_cell_measurement_theta_max 26.37
_cell_measurement_theta_min 2.37
_cell_volume 5978.1(8)
_computing_cell_refinement Bruker-SAINT
_computing_data_collection Bruker-SAINT
_computing_data_reduction Bruker-SAINT
_computing_molecular_graphics Ortep/Povray
_computing_publication_material Bruker-SHELXTL
_computing_structure_refinement 'SHELXL-97 (Sheldrick, 2008)'
_computing_structure_solution 'SHELXS-97 (Sheldrick, 2008)'
_diffrn_ambient_temperature 100(2)
_diffrn_measured_fraction_theta_full 0.997
_diffrn_measured_fraction_theta_max 0.997
_diffrn_measurement_device_type Bruker_Kappa_CCD_Apex2
_diffrn_measurement_method omega_and_phi_scans
_diffrn_radiation_monochromator Montel_multi_layer_optics
_diffrn_radiation_source rotation_anode
_diffrn_radiation_type MoK\a
_diffrn_radiation_wavelength 0.71073
_diffrn_reflns_av_R_equivalents 0.0454
_diffrn_reflns_av_sigmaI/netI 0.0525
_diffrn_reflns_limit_h_max 74
_diffrn_reflns_limit_h_min -72
_diffrn_reflns_limit_k_max 14
_diffrn_reflns_limit_k_min -14
_diffrn_reflns_limit_l_max 10
_diffrn_reflns_limit_l_min -10
_diffrn_reflns_number 39207
_diffrn_reflns_theta_full 26.37
_diffrn_reflns_theta_max 26.37
_diffrn_reflns_theta_min 1.36
_exptl_absorpt_coefficient_mu 0.193
_exptl_absorpt_correction_T_max .7454
_exptl_absorpt_correction_T_min .6117
_exptl_absorpt_correction_type multi-scan
_exptl_absorpt_process_details Bruker-SADABS
_exptl_crystal_colour colorless
_exptl_crystal_density_diffrn 1.222
_exptl_crystal_density_method 'not measured'
_exptl_crystal_description flat_plate
_exptl_crystal_F_000 2328
_exptl_crystal_size_max .47
_exptl_crystal_size_mid .20
_exptl_crystal_size_min .03
_refine_diff_density_max 1.103
_refine_diff_density_min -0.295
_refine_diff_density_rms 0.075
_refine_ls_abs_structure_details 'Flack H D (1983), Acta Cryst. A39, 876-881'
_refine_ls_abs_structure_Flack 0.00(15)
_refine_ls_extinction_method none
_refine_ls_goodness_of_fit_ref 1.020
_refine_ls_hydrogen_treatment constr
_refine_ls_matrix_type full
_refine_ls_number_parameters 692
_refine_ls_number_reflns 12031
_refine_ls_number_restraints 1
_refine_ls_restrained_S_all 1.020
_refine_ls_R_factor_all 0.0688
_refine_ls_R_factor_gt 0.0549
_refine_ls_shift/su_max 0.000
_refine_ls_shift/su_mean 0.000
_refine_ls_structure_factor_coef Fsqd
_refine_ls_weighting_details 'calc w=1/[\s^2^(Fo^2^)+(0.0909P)^2^+2.7879P] where P=(Fo^2^+2Fc^2^)/3'
_refine_ls_weighting_scheme calc
_refine_ls_wR_factor_gt 0.1359
_refine_ls_wR_factor_ref 0.1458
_reflns_number_gt 10105
_reflns_number_total 12031
_reflns_threshold_expression >2sigma(I)
_cod_data_source_file c2ob25989c.txt
_cod_data_source_block glu09k
_cod_original_cell_volume 5978.1(7)
_cod_original_sg_symbol_H-M C2
_cod_database_code 7152582

loop_
_symmetry_equiv_pos_as_xyz
'x, y, z'
'-x, y, -z'
'x+1/2, y+1/2, z'
'-x+1/2, y+1/2, -z'

loop_
_atom_site_label
_atom_site_type_symbol
_atom_site_fract_x
_atom_site_fract_y
_atom_site_fract_z
_atom_site_U_iso_or_equiv
_atom_site_adp_type
_atom_site_occupancy
_atom_site_symmetry_multiplicity
_atom_site_calc_flag
_atom_site_refinement_flags
Si1 Si 0.249865(16) 0.88277(8) 0.37790(10) 0.0232(2) Uani 1 1 d .
Si2 Si 0.242283(17) 0.72373(8) 0.12874(10) 0.0251(2) Uani 1 1 d .
O1 O 0.25676(4) 0.8337(2) 0.2106(3) 0.0311(6) Uani 1 1 d .
O2 O 0.08791(4) 0.6858(2) 1.1892(3) 0.0310(6) Uani 1 1 d .
O3 O 0.11693(4) 0.7571(2) 1.3435(2) 0.0297(6) Uani 1 1 d .
C1 C 0.24366(6) 1.0416(3) 0.3646(4) 0.0318(8) Uani 1 1 d .
H1A H 0.2576 1.0850 0.3575 0.048 Uiso 1 1 calc R
H1B H 0.2368 1.0667 0.4563 0.048 Uiso 1 1 calc R
H1C H 0.2333 1.0569 0.2729 0.048 Uiso 1 1 calc R
C2 C 0.27251(6) 0.8568(3) 0.5333(4) 0.0367(9) Uani 1 1 d .
H2A H 0.2768 0.7742 0.5339 0.055 Uiso 1 1 calc R
H2B H 0.2672 0.8773 0.6325 0.055 Uiso 1 1 calc R
H2C H 0.2855 0.9052 0.5158 0.055 Uiso 1 1 calc R
C3 C 0.22957(7) 0.7648(3) -0.0657(4) 0.0354(9) Uani 1 1 d .
H3A H 0.2202 0.8343 -0.0583 0.053 Uiso 1 1 calc R
H3B H 0.2204 0.7001 -0.1095 0.053 Uiso 1 1 calc R
H3C H 0.2414 0.7816 -0.1320 0.053 Uiso 1 1 calc R
C4 C 0.25979(7) 0.5922(4) 0.1189(4) 0.0383(9) Uani 1 1 d .
H4A H 0.2723 0.6091 0.0580 0.057 Uiso 1 1 calc R
H4B H 0.2508 0.5285 0.0706 0.057 Uiso 1 1 calc R
H4C H 0.2657 0.5690 0.2230 0.057 Uiso 1 1 calc R
C5 C 0.22069(6) 0.7087(3) 0.2707(3) 0.0220(7) Uani 1 1 d .
C6 C 0.22481(6) 0.7873(3) 0.3960(3) 0.0217(7) Uani 1 1 d .
C7 C 0.21032(6) 0.7860(3) 0.5135(3) 0.0223(7) Uani 1 1 d .
H7 H 0.2130 0.8374 0.5986 0.027 Uiso 1 1 calc R
C8 C 0.19201(6) 0.7102(3) 0.5065(4) 0.0234(7) Uani 1 1 d .
C9 C 0.18789(6) 0.6350(3) 0.3815(4) 0.0260(7) Uani 1 1 d .
H9 H 0.1753 0.5842 0.3753 0.031 Uiso 1 1 calc R
C10 C 0.20236(6) 0.6347(3) 0.2653(4) 0.0257(7) Uani 1 1 d .
H10 H 0.1996 0.5826 0.1809 0.031 Uiso 1 1 calc R
C11 C 0.17745(6) 0.7090(3) 0.6273(4) 0.0249(7) Uani 1 1 d .
C12 C 0.16587(6) 0.7071(3) 0.7309(4) 0.0250(7) Uani 1 1 d .
C13 C 0.15126(6) 0.7080(3) 0.8532(3) 0.0254(7) Uani 1 1 d .
C14 C 0.15857(6) 0.7596(3) 0.9949(4) 0.0268(7) Uani 1 1 d .
H14 H 0.1732 0.7918 1.0114 0.032 Uiso 1 1 calc R
C15 C 0.14429(6) 0.7632(3) 1.1109(4) 0.0247(7) Uani 1 1 d .
H15 H 0.1493 0.7974 1.2072 0.030 Uiso 1 1 calc R
C16 C 0.12283(6) 0.7171(3) 1.0872(3) 0.0234(7) Uani 1 1 d .
C17 C 0.11555(6) 0.6642(3) 0.9466(4) 0.0239(7) Uani 1 1 d .
H17 H 0.1009 0.6319 0.9305 0.029 Uiso 1 1 calc R
C18 C 0.12967(6) 0.6594(3) 0.8321(4) 0.0264(8) Uani 1 1 d .
H18 H 0.1248 0.6227 0.7373 0.032 Uiso 1 1 calc R
C19 C 0.10723(6) 0.7184(3) 1.2083(4) 0.0245(7) Uani 1 1 d .
C20 C 0.10301(7) 0.7527(4) 1.4682(4) 0.0347(9) Uani 1 1 d .
H20A H 0.0914 0.8132 1.4536 0.052 Uiso 1 1 calc R
H20B H 0.1122 0.7663 1.5655 0.052 Uiso 1 1 calc R
H20C H 0.0959 0.6758 1.4706 0.052 Uiso 1 1 calc R
Si21 Si 0.034160(16) -0.09301(9) 0.37279(10) 0.0254(2) Uani 1 1 d .
Si22 Si 0.045552(16) 0.06586(9) 0.61739(9) 0.0247(2) Uani 1 1 d .
O21 O 0.02861(4) -0.0360(2) 0.5391(3) 0.0318(6) Uani 1 1 d .
O22 O 0.19520(4) 0.0889(2) -0.4680(3) 0.0329(6) Uani 1 1 d .
O23 O 0.16732(4) -0.0021(2) -0.6137(2) 0.0277(5) Uani 1 1 d .
C21 C 0.01195(6) -0.0581(4) 0.2156(4) 0.0312(9) Uani 1 1 d .
H21A H -0.0018 -0.1005 0.2328 0.047 Uiso 1 1 calc R
H21B H 0.0170 -0.0816 0.1167 0.047 Uiso 1 1 calc R
H21C H 0.0090 0.0261 0.2147 0.047 Uiso 1 1 calc R
C22 C 0.03799(7) -0.2525(3) 0.3939(4) 0.0371(9) Uani 1 1 d .
H22A H 0.0498 -0.2686 0.4769 0.056 Uiso 1 1 calc R
H22B H 0.0423 -0.2853 0.2975 0.056 Uiso 1 1 calc R
H22C H 0.0239 -0.2883 0.4186 0.056 Uiso 1 1 calc R
C23 C 0.03090(7) 0.2083(4) 0.6236(4) 0.0368(9) Uani 1 1 d .
H23A H 0.0252 0.2314 0.5192 0.055 Uiso 1 1 calc R
H23B H 0.0414 0.2677 0.6679 0.055 Uiso 1 1 calc R
H23C H 0.0184 0.2010 0.6871 0.055 Uiso 1 1 calc R
C24 C 0.05727(7) 0.0240(4) 0.8143(4) 0.0329(9) Uani 1 1 d .
H24A H 0.0450 0.0140 0.8798 0.049 Uiso 1 1 calc R
H24B H 0.0674 0.0855 0.8570 0.049 Uiso 1 1 calc R
H24C H 0.0656 -0.0495 0.8099 0.049 Uiso 1 1 calc R
C25 C 0.06670(6) 0.0641(3) 0.4739(3) 0.0210(7) Uani 1 1 d .
C26 C 0.06086(6) -0.0140(3) 0.3496(3) 0.0216(7) Uani 1 1 d .
C27 C 0.07464(6) -0.0214(3) 0.2305(3) 0.0206(7) Uani 1 1 d .
H27 H 0.0707 -0.0723 0.1464 0.025 Uiso 1 1 calc R
C28 C 0.09418(6) 0.0454(3) 0.2333(3) 0.0207(7) Uani 1 1 d .
C29 C 0.10011(6) 0.1207(3) 0.3567(4) 0.0232(7) Uani 1 1 d .
H29 H 0.1135 0.1654 0.3592 0.028 Uiso 1 1 calc R
C30 C 0.08643(6) 0.1299(3) 0.4756(4) 0.0240(7) Uani 1 1 d .
H30 H 0.0905 0.1814 0.5589 0.029 Uiso 1 1 calc R
C31 C 0.10831(6) 0.0403(3) 0.1089(3) 0.0206(7) Uani 1 1 d .
C32 C 0.11986(5) 0.0400(3) 0.0042(3) 0.0209(7) Uani 1 1 d .
C33 C 0.13398(6) 0.0416(3) -0.1193(3) 0.0214(7) Uani 1 1 d .
C34 C 0.12711(6) -0.0114(3) -0.2588(4) 0.0248(7) Uani 1 1 d .
H34 H 0.1129 -0.0485 -0.2728 0.030 Uiso 1 1 calc R
C35 C 0.14080(6) -0.0108(3) -0.3780(4) 0.0257(7) Uani 1 1 d .
H35 H 0.1359 -0.0468 -0.4732 0.031 Uiso 1 1 calc R
C36 C 0.16159(6) 0.0425(3) -0.3581(3) 0.0226(7) Uani 1 1 d .
C37 C 0.16857(6) 0.0968(3) -0.2185(4) 0.0246(7) Uani 1 1 d .
H37 H 0.1828 0.1338 -0.2053 0.029 Uiso 1 1 calc R
C38 C 0.15500(6) 0.0972(3) -0.0995(4) 0.0229(7) Uani 1 1 d .
H38 H 0.1598 0.1346 -0.0051 0.028 Uiso 1 1 calc R
C39 C 0.17681(6) 0.0464(3) -0.4819(4) 0.0262(7) Uani 1 1 d .
C40 C 0.18126(6) -0.0020(3) -0.7399(4) 0.0317(8) Uani 1 1 d .
H40A H 0.1875 0.0763 -0.7515 0.048 Uiso 1 1 calc R
H40B H 0.1723 -0.0241 -0.8349 0.048 Uiso 1 1 calc R
H40C H 0.1935 -0.0581 -0.7187 0.048 Uiso 1 1 calc R
Si41 Si 0.035872(16) 0.55419(9) 0.87647(9) 0.0243(2) Uani 1 1 d .
Si42 Si 0.046503(16) 0.39708(8) 1.12328(9) 0.0227(2) Uani 1 1 d .
O41 O 0.03001(4) 0.5001(2) 1.0436(2) 0.0308(6) Uani 1 1 d .
O42 O 0.19738(4) 0.2860(2) 0.0613(3) 0.0340(6) Uani 1 1 d .
O43 O 0.17700(4) 0.4245(2) -0.0717(3) 0.0337(6) Uani 1 1 d .
C41 C 0.04120(7) 0.7141(3) 0.8927(4) 0.0374(10) Uani 1 1 d .
H41A H 0.0279 0.7532 0.9257 0.056 Uiso 1 1 calc R
H41B H 0.0444 0.7449 0.7926 0.056 Uiso 1 1 calc R
H41C H 0.0540 0.7284 0.9684 0.056 Uiso 1 1 calc R
C42 C 0.01305(6) 0.5232(4) 0.7237(4) 0.0331(9) Uani 1 1 d .
H42A H 0.0114 0.4385 0.7105 0.050 Uiso 1 1 calc R
H42B H 0.0167 0.5584 0.6270 0.050 Uiso 1 1 calc R
H42C H -0.0010 0.5561 0.7529 0.050 Uiso 1 1 calc R
C43 C 0.05834(7) 0.4388(3) 1.3193(3) 0.0303(8) Uani 1 1 d .
H43A H 0.0664 0.5130 1.3149 0.045 Uiso 1 1 calc R
H43B H 0.0687 0.3780 1.3609 0.045 Uiso 1 1 calc R
H43C H 0.0462 0.4473 1.3858 0.045 Uiso 1 1 calc R
C44 C 0.03112(7) 0.2571(4) 1.1275(4) 0.0334(9) Uani 1 1 d .
H44A H 0.0185 0.2662 1.1896 0.050 Uiso 1 1 calc R
H44B H 0.0412 0.1963 1.1726 0.050 Uiso 1 1 calc R
H44C H 0.0255 0.2347 1.0225 0.050 Uiso 1 1 calc R
C45 C 0.06767(5) 0.3924(3) 0.9788(3) 0.0215(7) Uani 1 1 d .
C46 C 0.06207(5) 0.4683(3) 0.8527(3) 0.0183(7) Uani 1 1 d .
C47 C 0.07582(5) 0.4719(3) 0.7324(3) 0.0194(7) Uani 1 1 d .
H47 H 0.0721 0.5223 0.6475 0.023 Uiso 1 1 calc R
C48 C 0.09491(5) 0.4023(3) 0.7355(3) 0.0188(6) Uani 1 1 d .
C49 C 0.10042(6) 0.3279(3) 0.8608(3) 0.0214(7) Uani 1 1 d .
H49 H 0.1135 0.2806 0.8640 0.026 Uiso 1 1 calc R
C50 C 0.08676(6) 0.3233(3) 0.9801(3) 0.0221(7) Uani 1 1 d .
H50 H 0.0905 0.2722 1.0642 0.026 Uiso 1 1 calc R
C51 C 0.10919(6) 0.4039(3) 0.6125(3) 0.0219(7) Uani 1 1 d .
C52 C 0.12138(5) 0.4009(3) 0.5125(3) 0.0213(7) Uani 1 1 d .
C53 C 0.13632(5) 0.3902(3) 0.3939(3) 0.0198(6) Uani 1 1 d .
C54 C 0.13092(6) 0.4394(3) 0.2487(4) 0.0234(7) Uani 1 1 d .
H54 H 0.1171 0.4796 0.2271 0.028 Uiso 1 1 calc R
C55 C 0.14552(6) 0.4297(3) 0.1364(4) 0.0255(7) Uani 1 1 d .
H55 H 0.1420 0.4652 0.0388 0.031 Uiso 1 1 calc R
C56 C 0.16543(5) 0.3677(3) 0.1665(3) 0.0210(7) Uani 1 1 d .
C57 C 0.17085(6) 0.3167(3) 0.3098(4) 0.0232(7) Uani 1 1 d .
H57 H 0.1844 0.2740 0.3295 0.028 Uiso 1 1 calc R
C58 C 0.15641(6) 0.3284(3) 0.4240(4) 0.0223(7) Uani 1 1 d .
H58 H 0.1602 0.2946 0.5223 0.027 Uiso 1 1 calc R
C59 C 0.18202(6) 0.3526(3) 0.0485(4) 0.0247(7) Uani 1 1 d .
C60 C 0.19253(7) 0.4192(4) -0.1884(4) 0.0398(10) Uani 1 1 d .
H60A H 0.2075 0.4411 -0.1432 0.060 Uiso 1 1 calc R
H60B H 0.1877 0.4733 -0.2719 0.060 Uiso 1 1 calc R
H60C H 0.1929 0.3395 -0.2292 0.060 Uiso 1 1 calc R

loop_
_atom_site_aniso_label
_atom_site_aniso_U_11
_atom_site_aniso_U_22
_atom_site_aniso_U_33
_atom_site_aniso_U_23
_atom_site_aniso_U_13
_atom_site_aniso_U_12
Si1 0.0229(5) 0.0231(5) 0.0239(4) -0.0022(4) 0.0026(3) -0.0032(4)
Si2 0.0279(5) 0.0244(5) 0.0235(4) -0.0053(4) 0.0058(4) -0.0025(4)
O1 0.0252(14) 0.0367(14) 0.0329(13) -0.0099(11) 0.0105(10) -0.0064(11)
O2 0.0254(14) 0.0385(15) 0.0297(12) -0.0023(11) 0.0062(10) -0.0025(11)
O3 0.0357(15) 0.0345(14) 0.0191(11) 0.0001(10) 0.0032(10) -0.0034(11)
C1 0.033(2) 0.0212(18) 0.042(2) 0.0008(15) 0.0089(16) -0.0049(16)
C2 0.029(2) 0.031(2) 0.047(2) 0.0007(17) -0.0086(17) -0.0056(16)
C3 0.049(3) 0.031(2) 0.0266(17) 0.0006(15) 0.0064(16) -0.0061(18)
C4 0.042(2) 0.040(2) 0.0329(18) -0.0064(17) 0.0040(17) 0.0072(19)
C5 0.0287(19) 0.0166(16) 0.0204(14) 0.0021(12) 0.0012(12) -0.0001(14)
C6 0.0237(19) 0.0188(16) 0.0221(15) 0.0015(13) -0.0004(13) 0.0005(13)
C7 0.0277(19) 0.0185(16) 0.0201(15) 0.0028(13) -0.0011(13) 0.0011(14)
C8 0.0249(18) 0.0220(17) 0.0230(15) 0.0068(13) 0.0010(13) 0.0012(14)
C9 0.0249(19) 0.0251(18) 0.0277(16) -0.0006(13) 0.0014(14) -0.0050(14)
C10 0.032(2) 0.0212(17) 0.0238(16) -0.0048(13) 0.0023(14) -0.0040(14)
C11 0.0272(19) 0.0217(17) 0.0253(16) 0.0034(13) -0.0001(14) 0.0029(14)
C12 0.0273(19) 0.0228(18) 0.0248(15) 0.0024(13) 0.0028(14) -0.0004(14)
C13 0.034(2) 0.0219(17) 0.0208(15) -0.0005(13) 0.0035(13) 0.0010(15)
C14 0.0217(19) 0.0313(19) 0.0275(16) -0.0014(14) 0.0037(13) -0.0024(15)
C15 0.0277(19) 0.0255(18) 0.0206(15) -0.0018(13) 0.0004(13) -0.0011(14)
C16 0.0279(19) 0.0194(16) 0.0231(15) 0.0014(13) 0.0039(13) 0.0030(14)
C17 0.0222(18) 0.0231(17) 0.0257(16) -0.0003(13) -0.0013(13) -0.0036(14)
C18 0.040(2) 0.0194(17) 0.0192(15) 0.0009(13) 0.0004(14) -0.0013(15)
C19 0.0260(19) 0.0218(17) 0.0255(16) 0.0003(13) 0.0007(13) -0.0006(15)
C20 0.048(3) 0.036(2) 0.0207(16) -0.0003(15) 0.0065(15) -0.0017(18)
Si21 0.0259(5) 0.0331(5) 0.0177(4) -0.0074(4) 0.0052(3) -0.0128(4)
Si22 0.0271(5) 0.0324(5) 0.0150(4) -0.0053(4) 0.0036(3) -0.0086(4)
O21 0.0279(14) 0.0471(16) 0.0219(11) -0.0126(11) 0.0103(10) -0.0168(12)
O22 0.0228(14) 0.0457(16) 0.0303(12) 0.0044(12) 0.0032(10) -0.0031(12)
O23 0.0291(14) 0.0326(14) 0.0228(11) -0.0009(10) 0.0091(10) 0.0009(11)
C21 0.026(2) 0.045(2) 0.0230(16) -0.0088(16) 0.0032(14) -0.0080(17)
C22 0.050(3) 0.032(2) 0.0299(19) -0.0017(16) 0.0079(17) -0.0148(19)
C23 0.033(2) 0.045(2) 0.0331(19) -0.0033(18) 0.0114(16) 0.0050(19)
C24 0.039(2) 0.042(2) 0.0184(16) -0.0063(15) 0.0025(15) -0.0097(18)
C25 0.0256(18) 0.0203(16) 0.0173(14) -0.0014(13) 0.0036(12) -0.0038(14)
C26 0.0238(19) 0.0243(17) 0.0169(14) 0.0002(13) 0.0022(13) -0.0031(14)
C27 0.0242(19) 0.0210(17) 0.0162(14) -0.0003(12) 0.0004(12) 0.0004(14)
C28 0.0245(18) 0.0207(16) 0.0169(14) 0.0054(12) 0.0017(12) -0.0002(14)
C29 0.0205(18) 0.0239(17) 0.0257(16) 0.0030(14) 0.0054(13) -0.0012(14)
C30 0.028(2) 0.0237(17) 0.0205(15) -0.0027(13) 0.0024(13) -0.0044(15)
C31 0.0247(18) 0.0180(16) 0.0192(14) -0.0001(12) 0.0024(13) -0.0034(14)
C32 0.0201(18) 0.0203(16) 0.0218(15) -0.0012(13) 0.0000(13) -0.0005(13)
C33 0.0252(18) 0.0188(16) 0.0208(14) 0.0028(12) 0.0064(12) 0.0039(14)
C34 0.0224(19) 0.0271(18) 0.0253(16) -0.0022(14) 0.0034(13) -0.0028(15)
C35 0.025(2) 0.0284(19) 0.0238(15) -0.0026(14) 0.0028(13) 0.0035(15)
C36 0.0254(19) 0.0242(17) 0.0191(14) 0.0049(13) 0.0058(12) 0.0079(15)
C37 0.0210(18) 0.0287(19) 0.0237(15) 0.0070(14) 0.0004(13) 0.0001(14)
C38 0.0277(19) 0.0208(17) 0.0201(15) 0.0017(13) 0.0018(13) 0.0008(14)
C39 0.0220(19) 0.0297(19) 0.0277(16) 0.0084(14) 0.0062(13) 0.0100(16)
C40 0.039(2) 0.035(2) 0.0220(16) 0.0012(15) 0.0064(15) 0.0063(17)
Si41 0.0257(5) 0.0308(5) 0.0168(4) 0.0063(4) 0.0047(3) 0.0103(4)
Si42 0.0240(5) 0.0285(5) 0.0163(4) 0.0064(4) 0.0050(3) 0.0049(4)
O41 0.0282(15) 0.0445(16) 0.0207(11) 0.0096(11) 0.0080(10) 0.0156(12)
O42 0.0284(15) 0.0388(15) 0.0360(13) -0.0041(12) 0.0089(11) 0.0090(12)
O43 0.0390(16) 0.0267(14) 0.0388(14) 0.0040(11) 0.0216(12) 0.0068(11)
C41 0.052(3) 0.027(2) 0.0333(19) 0.0021(16) 0.0047(17) 0.0147(19)
C42 0.023(2) 0.047(2) 0.0297(17) 0.0134(17) 0.0047(15) 0.0059(17)
C43 0.038(2) 0.037(2) 0.0161(15) 0.0039(14) 0.0023(14) 0.0072(17)
C44 0.033(2) 0.040(2) 0.0276(17) 0.0085(16) 0.0074(15) 0.0013(17)
C45 0.0241(17) 0.0209(16) 0.0196(14) -0.0004(13) 0.0027(12) 0.0009(15)
C46 0.0200(18) 0.0201(16) 0.0148(13) 0.0008(12) 0.0021(12) 0.0030(13)
C47 0.0221(18) 0.0194(16) 0.0168(14) 0.0009(12) 0.0027(12) 0.0006(13)
C48 0.0194(17) 0.0190(16) 0.0188(14) -0.0044(12) 0.0055(12) -0.0025(14)
C49 0.0224(19) 0.0184(16) 0.0229(16) 0.0016(13) 0.0006(13) 0.0057(14)
C50 0.030(2) 0.0178(16) 0.0182(15) 0.0047(12) 0.0015(13) 0.0022(14)
C51 0.0235(18) 0.0180(16) 0.0243(15) -0.0022(13) 0.0020(13) -0.0041(14)
C52 0.0239(18) 0.0189(16) 0.0212(14) -0.0034(13) 0.0020(12) 0.0002(14)
C53 0.0201(17) 0.0167(15) 0.0234(14) -0.0043(12) 0.0062(12) -0.0043(13)
C54 0.0244(19) 0.0193(17) 0.0267(16) 0.0001(13) 0.0042(14) 0.0004(14)
C55 0.031(2) 0.0235(17) 0.0230(15) 0.0011(13) 0.0078(14) -0.0036(15)
C56 0.0217(17) 0.0174(16) 0.0244(15) -0.0064(12) 0.0054(13) -0.0049(13)
C57 0.0195(18) 0.0213(17) 0.0291(16) -0.0054(13) 0.0040(13) -0.0007(13)
C58 0.0225(18) 0.0210(16) 0.0236(15) -0.0005(13) 0.0036(13) -0.0012(14)
C59 0.027(2) 0.0220(17) 0.0254(16) -0.0058(13) 0.0017(14) -0.0026(15)
C60 0.048(3) 0.039(2) 0.0361(19) 0.0067(17) 0.0249(18) 0.0067(19)

loop_
_atom_type_symbol
_atom_type_description
_atom_type_scat_dispersion_real
_atom_type_scat_dispersion_imag
_atom_type_scat_source
C C 0.0033 0.0016 'International Tables Vol C Tables 4.2.6.8 and 6.1.1.4'
H H 0.0000 0.0000 'International Tables Vol C Tables 4.2.6.8 and 6.1.1.4'
O O 0.0106 0.0060 'International Tables Vol C Tables 4.2.6.8 and 6.1.1.4'
Si Si 0.0817 0.0704 'International Tables Vol C Tables 4.2.6.8 and 6.1.1.4'

loop_
_geom_angle_atom_site_label_1
_geom_angle_atom_site_label_2
_geom_angle_atom_site_label_3
_geom_angle
O1 Si1 C2 111.43(17)
O1 Si1 C1 110.03(16)
C2 Si1 C1 109.38(18)
O1 Si1 C6 98.48(14)
C2 Si1 C6 112.46(16)
C1 Si1 C6 114.67(16)
O1 Si2 C4 111.35(17)
O1 Si2 C3 110.87(16)
C4 Si2 C3 110.50(18)
O1 Si2 C5 98.66(13)
C4 Si2 C5 112.77(17)
C3 Si2 C5 112.20(17)
Si2 O1 Si1 118.36(15)
C19 O3 C20 115.0(3)
C10 C5 C6 119.5(3)
C10 C5 Si2 128.8(2)
C6 C5 Si2 111.7(2)
C7 C6 C5 118.8(3)
C7 C6 Si1 128.6(2)
C5 C6 Si1 112.6(2)
C8 C7 C6 120.9(3)
C9 C8 C7 119.8(3)
C9 C8 C11 119.8(3)
C7 C8 C11 120.4(3)
C8 C9 C10 119.7(3)
C5 C10 C9 121.3(3)
C12 C11 C8 178.0(4)
C11 C12 C13 177.8(4)
C14 C13 C18 119.2(3)
C14 C13 C12 119.6(3)
C18 C13 C12 121.1(3)
C15 C14 C13 119.6(3)
C16 C15 C14 120.5(3)
C15 C16 C17 120.1(3)
C15 C16 C19 122.1(3)
C17 C16 C19 117.8(3)
C18 C17 C16 119.6(3)
C17 C18 C13 121.0(3)
O2 C19 O3 123.4(3)
O2 C19 C16 124.1(3)
O3 C19 C16 112.5(3)
O21 Si21 C22 109.58(16)
O21 Si21 C21 111.87(15)
C22 Si21 C21 111.04(18)
O21 Si21 C26 98.72(13)
C22 Si21 C26 112.93(18)
C21 Si21 C26 112.12(16)
O21 Si21 Si22 30.81(9)
C22 Si21 Si22 122.62(13)
C21 Si21 Si22 121.40(13)
C26 Si21 Si22 67.96(10)
O21 Si22 C23 110.99(17)
O21 Si22 C24 111.40(16)
C23 Si22 C24 109.71(18)
O21 Si22 C25 98.34(13)
C23 Si22 C25 112.56(16)
C24 Si22 C25 113.45(16)
O21 Si22 Si21 30.89(8)
C23 Si22 Si21 120.30(13)
C24 Si22 Si21 125.06(13)
C25 Si22 Si21 67.52(10)
Si22 O21 Si21 118.31(15)
C39 O23 C40 114.9(3)
C30 C25 C26 119.4(3)
C30 C25 Si22 127.9(2)
C26 C25 Si22 112.7(2)
C27 C26 C25 119.2(3)
C27 C26 Si21 129.0(2)
C25 C26 Si21 111.8(2)
C26 C27 C28 120.8(3)
C27 C28 C29 120.1(3)
C27 C28 C31 121.2(3)
C29 C28 C31 118.8(3)
C30 C29 C28 119.9(3)
C29 C30 C25 120.7(3)
C32 C31 C28 177.7(4)
C31 C32 C33 178.8(4)
C34 C33 C38 119.5(3)
C34 C33 C32 120.5(3)
C38 C33 C32 120.0(3)
C35 C34 C33 120.6(3)
C36 C35 C34 120.0(3)
C35 C36 C37 119.8(3)
C35 C36 C39 122.2(3)
C37 C36 C39 118.0(3)
C38 C37 C36 120.7(3)
C37 C38 C33 119.5(3)
O22 C39 O23 124.0(3)
O22 C39 C36 124.2(3)
O23 C39 C36 111.7(3)
O41 Si41 C42 111.05(15)
O41 Si41 C41 110.48(16)
C42 Si41 C41 110.68(18)
O41 Si41 C46 98.79(13)
C42 Si41 C46 112.82(16)
C41 Si41 C46 112.50(17)
O41 Si41 Si42 30.94(9)
C42 Si41 Si42 121.57(13)
C41 Si41 Si42 122.80(12)
C46 Si41 Si42 67.88(9)
O41 Si42 C44 110.31(16)
O41 Si42 C43 111.52(15)
C44 Si42 C43 110.61(17)
O41 Si42 C45 98.87(13)
C44 Si42 C45 111.09(16)
C43 Si42 C45 113.92(16)
O41 Si42 Si41 31.05(8)
C44 Si42 Si41 119.23(12)
C43 Si42 Si41 125.35(13)
C45 Si42 Si41 67.87(10)
Si42 O41 Si41 118.01(14)
C59 O43 C60 114.4(3)
C50 C45 C46 119.2(3)
C50 C45 Si42 128.4(2)
C46 C45 Si42 112.3(2)
C47 C46 C45 119.3(3)
C47 C46 Si41 128.9(2)
C45 C46 Si41 111.9(2)
C48 C47 C46 120.8(3)
C47 C48 C49 119.6(3)
C47 C48 C51 121.7(3)
C49 C48 C51 118.6(3)
C50 C49 C48 119.9(3)
C49 C50 C45 121.2(3)
C52 C51 C48 177.3(4)
C51 C52 C53 176.7(4)
C54 C53 C58 119.6(3)
C54 C53 C52 120.9(3)
C58 C53 C52 119.5(3)
C55 C54 C53 120.3(3)
C54 C55 C56 119.9(3)
C57 C56 C55 120.4(3)
C57 C56 C59 117.0(3)
C55 C56 C59 122.7(3)
C58 C57 C56 119.9(3)
C57 C58 C53 119.9(3)
O42 C59 O43 125.2(3)
O42 C59 C56 124.3(3)
O43 C59 C56 110.5(3)

loop_
_geom_bond_atom_site_label_1
_geom_bond_atom_site_label_2
_geom_bond_distance
Si1 O1 1.656(2)
Si1 C2 1.851(4)
Si1 C1 1.857(4)
Si1 C6 1.878(3)
Si2 O1 1.653(3)
Si2 C4 1.843(4)
Si2 C3 1.855(4)
Si2 C5 1.887(3)
O2 C19 1.214(4)
O3 C19 1.342(4)
O3 C20 1.437(4)
C5 C10 1.386(5)
C5 C6 1.421(4)
C6 C7 1.408(4)
C7 C8 1.397(5)
C8 C9 1.395(5)
C8 C11 1.433(4)
C9 C10 1.399(5)
C11 C12 1.194(5)
C12 C13 1.447(4)
C13 C14 1.403(4)
C13 C18 1.406(5)
C14 C15 1.390(4)
C15 C16 1.389(5)
C16 C17 1.402(4)
C16 C19 1.479(4)
C17 C18 1.373(5)
Si21 O21 1.656(2)
Si21 C22 1.847(4)
Si21 C21 1.863(4)
Si21 C26 1.868(4)
Si21 Si22 2.8398(12)
Si22 O21 1.652(3)
Si22 C23 1.856(4)
Si22 C24 1.858(3)
Si22 C25 1.869(3)
O22 C39 1.202(4)
O23 C39 1.354(4)
O23 C40 1.447(4)
C25 C30 1.402(5)
C25 C26 1.425(4)
C26 C27 1.394(4)
C27 C28 1.398(5)
C28 C29 1.400(5)
C28 C31 1.444(4)
C29 C30 1.389(4)
C31 C32 1.200(4)
C32 C33 1.436(4)
C33 C34 1.388(4)
C33 C38 1.409(5)
C34 C35 1.388(4)
C35 C36 1.385(5)
C36 C37 1.397(5)
C36 C39 1.483(4)
C37 C38 1.381(4)
Si41 O41 1.656(2)
Si41 C42 1.853(4)
Si41 C41 1.862(4)
Si41 C46 1.883(3)
Si41 Si42 2.8338(12)
Si42 O41 1.650(3)
Si42 C44 1.852(4)
Si42 C43 1.853(3)
Si42 C45 1.877(3)
O42 C59 1.193(4)
O43 C59 1.346(4)
O43 C60 1.448(4)
C45 C50 1.391(5)
C45 C46 1.418(4)
C46 C47 1.399(4)
C47 C48 1.394(4)
C48 C49 1.401(4)
C48 C51 1.438(4)
C49 C50 1.389(4)
C51 C52 1.194(4)
C52 C53 1.440(4)
C53 C54 1.397(4)
C53 C58 1.401(5)
C54 C55 1.382(4)
C55 C56 1.392(5)
C56 C57 1.392(4)
C56 C59 1.511(4)
C57 C58 1.390(4)

loop_
_geom_torsion_atom_site_label_1
_geom_torsion_atom_site_label_2
_geom_torsion_atom_site_label_3
_geom_torsion_atom_site_label_4
_geom_torsion
C4 Si2 O1 Si1 -114.3(2)
C3 Si2 O1 Si1 122.2(2)
C5 Si2 O1 Si1 4.4(2)
C2 Si1 O1 Si2 114.5(2)
C1 Si1 O1 Si2 -124.0(2)
C6 Si1 O1 Si2 -3.7(2)
O1 Si2 C5 C10 176.1(3)
C4 Si2 C5 C10 -66.2(4)
C3 Si2 C5 C10 59.3(4)
O1 Si2 C5 C6 -3.3(3)
C4 Si2 C5 C6 114.3(3)
C3 Si2 C5 C6 -120.1(2)
C10 C5 C6 C7 1.3(5)
Si2 C5 C6 C7 -179.2(2)
C10 C5 C6 Si1 -178.2(3)
Si2 C5 C6 Si1 1.3(3)
O1 Si1 C6 C7 -178.2(3)
C2 Si1 C6 C7 64.3(3)
C1 Si1 C6 C7 -61.5(3)
O1 Si1 C6 C5 1.2(3)
C2 Si1 C6 C5 -116.3(3)
C1 Si1 C6 C5 117.9(3)
C5 C6 C7 C8 -0.9(5)
Si1 C6 C7 C8 178.5(3)
C6 C7 C8 C9 -0.3(5)
C6 C7 C8 C11 179.6(3)
C7 C8 C9 C10 1.1(5)
C11 C8 C9 C10 -178.8(3)
C6 C5 C10 C9 -0.5(5)
Si2 C5 C10 C9 -179.9(3)
C8 C9 C10 C5 -0.7(5)
C9 C8 C11 C12 119(11)
C7 C8 C11 C12 -60(11)
C8 C11 C12 C13 154(9)
C11 C12 C13 C14 -110(11)
C11 C12 C13 C18 69(11)
C18 C13 C14 C15 -0.9(5)
C12 C13 C14 C15 178.3(3)
C13 C14 C15 C16 -0.5(5)
C14 C15 C16 C17 1.3(5)
C14 C15 C16 C19 179.4(3)
C15 C16 C17 C18 -0.7(5)
C19 C16 C17 C18 -178.9(3)
C16 C17 C18 C13 -0.8(5)
C14 C13 C18 C17 1.6(5)
C12 C13 C18 C17 -177.6(3)
C20 O3 C19 O2 2.6(5)
C20 O3 C19 C16 -176.0(3)
C15 C16 C19 O2 175.2(3)
C17 C16 C19 O2 -6.7(5)
C15 C16 C19 O3 -6.3(5)
C17 C16 C19 O3 171.8(3)
C22 Si21 Si22 O21 -72.8(3)
C21 Si21 Si22 O21 80.1(2)
C26 Si21 Si22 O21 -176.6(2)
O21 Si21 Si22 C23 -80.3(2)
C22 Si21 Si22 C23 -153.1(2)
C21 Si21 Si22 C23 -0.2(2)
C26 Si21 Si22 C23 103.07(19)
O21 Si21 Si22 C24 72.2(2)
C22 Si21 Si22 C24 -0.5(2)
C21 Si21 Si22 C24 152.4(2)
C26 Si21 Si22 C24 -104.40(19)
O21 Si21 Si22 C25 175.9(2)
C22 Si21 Si22 C25 103.1(2)
C21 Si21 Si22 C25 -104.00(18)
C26 Si21 Si22 C25 -0.77(16)
C23 Si22 O21 Si21 114.3(2)
C24 Si22 O21 Si21 -123.1(2)
C25 Si22 O21 Si21 -3.8(2)
C22 Si21 O21 Si22 121.4(2)
C21 Si21 O21 Si22 -115.0(2)
C26 Si21 O21 Si22 3.1(2)
O21 Si22 C25 C30 -177.9(3)
C23 Si22 C25 C30 65.1(4)
C24 Si22 C25 C30 -60.2(4)
Si21 Si22 C25 C30 179.9(3)
O21 Si22 C25 C26 3.1(3)
C23 Si22 C25 C26 -113.8(3)
C24 Si22 C25 C26 120.9(3)
Si21 Si22 C25 C26 1.0(2)
C30 C25 C26 C27 -1.4(5)
Si22 C25 C26 C27 177.6(2)
C30 C25 C26 Si21 179.5(3)
Si22 C25 C26 Si21 -1.5(3)
O21 Si21 C26 C27 -179.7(3)
C22 Si21 C26 C27 64.6(3)
C21 Si21 C26 C27 -61.8(3)
Si22 Si21 C26 C27 -178.0(3)
O21 Si21 C26 C25 -0.7(3)
C22 Si21 C26 C25 -116.4(3)
C21 Si21 C26 C25 117.2(3)
Si22 Si21 C26 C25 1.0(2)
C25 C26 C27 C28 1.0(5)
Si21 C26 C27 C28 180.0(3)
C26 C27 C28 C29 0.1(5)
C26 C27 C28 C31 -178.6(3)
C27 C28 C29 C30 -0.7(5)
C31 C28 C29 C30 178.0(3)
C28 C29 C30 C25 0.3(5)
C26 C25 C30 C29 0.8(5)
Si22 C25 C30 C29 -178.1(3)
C27 C28 C31 C32 113(9)
C29 C28 C31 C32 -65(9)
C28 C31 C32 C33 62(24)
C31 C32 C33 C34 -165(76)
C31 C32 C33 C38 15(19)
C38 C33 C34 C35 0.4(5)
C32 C33 C34 C35 -179.5(3)
C33 C34 C35 C36 0.4(5)
C34 C35 C36 C37 -0.9(5)
C34 C35 C36 C39 -179.6(3)
C35 C36 C37 C38 0.5(5)
C39 C36 C37 C38 179.2(3)
C36 C37 C38 C33 0.3(5)
C34 C33 C38 C37 -0.8(5)
C32 C33 C38 C37 179.1(3)
C40 O23 C39 O22 1.3(5)
C40 O23 C39 C36 -179.7(3)
C35 C36 C39 O22 -177.9(3)
C37 C36 C39 O22 3.4(5)
C35 C36 C39 O23 3.1(4)
C37 C36 C39 O23 -175.7(3)
C42 Si41 Si42 O41 -78.2(2)
C41 Si41 Si42 O41 74.6(2)
C46 Si41 Si42 O41 177.9(2)
O41 Si41 Si42 C44 80.9(2)
C42 Si41 Si42 C44 2.7(2)
C41 Si41 Si42 C44 155.5(2)
C46 Si41 Si42 C44 -101.25(18)
O41 Si41 Si42 C43 -72.2(2)
C42 Si41 Si42 C43 -150.3(2)
C41 Si41 Si42 C43 2.4(2)
C46 Si41 Si42 C43 105.68(19)
O41 Si41 Si42 C45 -176.5(2)
C42 Si41 Si42 C45 105.30(18)
C41 Si41 Si42 C45 -101.9(2)
C46 Si41 Si42 C45 1.32(15)
C44 Si42 O41 Si41 -113.2(2)
C43 Si42 O41 Si41 123.42(19)
C45 Si42 O41 Si41 3.2(2)
C42 Si41 O41 Si42 116.7(2)
C41 Si41 O41 Si42 -120.1(2)
C46 Si41 O41 Si42 -2.0(2)
O41 Si42 C45 C50 178.6(3)
C44 Si42 C45 C50 -65.5(3)
C43 Si42 C45 C50 60.2(4)
Si41 Si42 C45 C50 -179.6(3)
O41 Si42 C45 C46 -3.6(3)
C44 Si42 C45 C46 112.3(3)
C43 Si42 C45 C46 -121.9(3)
Si41 Si42 C45 C46 -1.7(2)
C50 C45 C46 C47 0.2(5)
Si42 C45 C46 C47 -177.8(2)
C50 C45 C46 Si41 -179.3(3)
Si42 C45 C46 Si41 2.6(3)
O41 Si41 C46 C47 179.9(3)
C42 Si41 C46 C47 62.6(3)
C41 Si41 C46 C47 -63.5(3)
Si42 Si41 C46 C47 178.8(3)
O41 Si41 C46 C45 -0.6(3)
C42 Si41 C46 C45 -118.0(2)
C41 Si41 C46 C45 115.9(3)
Si42 Si41 C46 C45 -1.7(2)
C45 C46 C47 C48 -0.3(5)
Si41 C46 C47 C48 179.1(2)
C46 C47 C48 C49 -0.1(5)
C46 C47 C48 C51 179.5(3)
C47 C48 C49 C50 0.5(5)
C51 C48 C49 C50 -179.1(3)
C48 C49 C50 C45 -0.6(5)
C46 C45 C50 C49 0.2(5)
Si42 C45 C50 C49 177.9(3)
C47 C48 C51 C52 -160(7)
C49 C48 C51 C52 19(8)
C48 C51 C52 C53 13(12)
C51 C52 C53 C54 136(6)
C51 C52 C53 C58 -43(6)
C58 C53 C54 C55 -1.6(5)
C52 C53 C54 C55 179.2(3)
C53 C54 C55 C56 1.9(5)
C54 C55 C56 C57 -0.8(5)
C54 C55 C56 C59 179.3(3)
C55 C56 C57 C58 -0.5(5)
C59 C56 C57 C58 179.3(3)
C56 C57 C58 C53 0.8(5)
C54 C53 C58 C57 0.2(5)
C52 C53 C58 C57 179.4(3)
C60 O43 C59 O42 -2.2(5)
C60 O43 C59 C56 177.8(3)
C57 C56 C59 O42 12.3(5)
C55 C56 C59 O42 -167.9(3)
C57 C56 C59 O43 -167.7(3)
C55 C56 C59 O43 12.1(4)
